data_2100831
loop_
_publ_author_name
'Kubota, M.'
'Ohba, S.'

_publ_section_title
;
 Nitro-nitrito linkage photoisomerization in crystals of
 pentaamminenitrocobalt(III) dichloride
;
_journal_issue 5
_journal_name_full 'Acta Crystallographica Section B'
_journal_page_first 627
_journal_page_last 632
_journal_paper_doi 10.1107/S010876819200404X
_journal_volume 48
_journal_year 1992
_chemical_formula_sum 'Cl2 Co H15 N6 O2'
_chemical_formula_weight 261
_symmetry_cell_setting monoclinic
_symmetry_space_group_name_Hall '-C 2yc'
_symmetry_space_group_name_H-M 'C 1 2/c 1'
_cell_angle_alpha 90
_cell_angle_beta 95.38(6)
_cell_angle_gamma 90
_cell_formula_units_Z 4
_cell_length_a 10.191(5)
_cell_length_b 8.739(4)
_cell_length_c 10.682(4)
_cell_volume 947.1(7)
_diffrn_radiation_type Mo
_diffrn_radiation_wavelength 0.71073
_exptl_absorpt_coefficient_mu 2.35
_exptl_crystal_density_diffrn 1.83
_exptl_crystal_F_000 536
_cod_data_source_file as0597.cif
_cod_data_source_block as0597c
_cod_original_formula_sum 'H15 Cl2 Co1 N6 O2'
_cod_database_code 2100831

loop_
_atom_site_label
_atom_site_fract_x
_atom_site_fract_y
_atom_site_fract_z
_atom_site_U_iso_or_equiv
Co 0 .2855(3) 1.25 .0216(7)
N(1) .0191(7) .2890(10) .4363(8) .028(3)
N(2) .1937(7) .2880(10) .2462(8) .032(3)
N(3) 0 .0580(10) .25 .029(4)
N(4) 0 .501(2) .25 .048(6)
Cl .2092(2) .0175(3) .0114(3) .0280(10)
O(1) .0740(10) .575(2) .1870(10) .063(4)
N(5) .040(7) .606(9) .201(8) .033(8)
O(2) 0 .501(2) .25 .033(8)
O(3) .010(10) .729(5) .233(7) .033(8)
H(11) -.0379 .3527 .4738 .050
H(12) .0871 .3647 .4661 .050
H(13) -.0316 .2254 .4795 .050
H(21) .2273 .3574 .1874 .050
H(22) .2262 .1906 .1990 .050
H(23) .2289 .3371 .3032 .050
H(31) .0679 .0000 .2007 .050
H(32) -.0114 .0017 .3256 .050
H(33) -.0396 -.0017 .1788 .050

loop_
_geom_angle_atom_site_label_1
_geom_angle_atom_site_label_2
_geom_angle_atom_site_label_3
_geom_angle
Co N(4) O(1) 121.5(11)
Co O(2) N(5) 143(4)
O(2) N(5) O(3) 117(7)

loop_
_geom_bond_atom_site_label_1
_geom_bond_atom_site_label_2
_geom_bond_distance
Co N(1) 1.982(9)
Co N(2) 1.978(7)
Co N(3) 1.988(9)
Co N(4) 1.883(17)
Co O(2) 1.883(17)
N(4) O(1) 1.239(16)
N(5) O(2) 1.15(8)
N(5) O(3) 1.20(10)
